data_2222564
loop_
_publ_author_name
'Zhou, Tian'
'Zhou, Ru-Jin'
'An, Zhe'

_publ_section_title
;
 Di-<i>n</i>-butyl 5-aminoisophthalate
;
_journal_coeditor_code BI2379
_journal_issue 8
_journal_name_full 'Acta Crystallographica Section E'
_journal_page_first o1754
_journal_paper_doi 10.1107/S1600536809024696
_journal_volume 65
_journal_year 2009
_chemical_formula_iupac 'C16 H23 N O4'
_chemical_formula_moiety 'C16 H23 N O4'
_chemical_formula_sum 'C16 H23 N O4'
_chemical_formula_weight 293.35
_chemical_name_systematic
;
Di-<i>n</i>-butyl 5-aminoisophthalate
;
_space_group_IT_number 14
_symmetry_cell_setting monoclinic
_symmetry_space_group_name_Hall '-P 2ybc'
_symmetry_space_group_name_H-M 'P 1 21/c 1'
_atom_sites_solution_hydrogens geom
_atom_sites_solution_primary direct
_atom_sites_solution_secondary difmap
_cell_angle_alpha 90.00
_cell_angle_beta 94.67(3)
_cell_angle_gamma 90.00
_cell_formula_units_Z 4
_cell_length_a 9.4350(19)
_cell_length_b 9.1640(18)
_cell_length_c 20.166(4)
_cell_measurement_reflns_used 3119
_cell_measurement_temperature 296(2)
_cell_measurement_theta_max 25.49
_cell_measurement_theta_min 2.03
_cell_volume 1737.8(6)
_computing_cell_refinement 'SAINT-Plus (Bruker, 2001)'
_computing_data_collection 'APEX2 (Bruker, 2004)'
_computing_data_reduction 'SAINT-Plus (Bruker, 2001)'
_computing_molecular_graphics 'SHELXTL (Sheldrick, 2008)'
_computing_publication_material 'SHELXTL (Sheldrick, 2008)'
_computing_structure_refinement 'SHELXL97 (Sheldrick, 2008)'
_computing_structure_solution 'SHELXS97 (Sheldrick, 2008)'
_diffrn_ambient_temperature 296(2)
_diffrn_measured_fraction_theta_full 0.983
_diffrn_measured_fraction_theta_max 0.983
_diffrn_measurement_device_type 'Bruker APEXII CCD'
_diffrn_measurement_method '\f and \w'
_diffrn_radiation_monochromator graphite
_diffrn_radiation_source 'fine-focus sealed tube'
_diffrn_radiation_type MoK\a
_diffrn_radiation_wavelength 0.71073
_diffrn_reflns_av_R_equivalents 0.0294
_diffrn_reflns_av_sigmaI/netI 0.0312
_diffrn_reflns_limit_h_max 11
_diffrn_reflns_limit_h_min -7
_diffrn_reflns_limit_k_max 10
_diffrn_reflns_limit_k_min -11
_diffrn_reflns_limit_l_max 23
_diffrn_reflns_limit_l_min -24
_diffrn_reflns_number 8863
_diffrn_reflns_theta_full 25.49
_diffrn_reflns_theta_max 25.49
_diffrn_reflns_theta_min 2.03
_diffrn_standards_number 0
_exptl_absorpt_coefficient_mu 0.080
_exptl_absorpt_correction_T_max 0.994
_exptl_absorpt_correction_T_min 0.991
_exptl_absorpt_correction_type multi-scan
_exptl_absorpt_process_details '(SADABS; Bruker, 2001)'
_exptl_crystal_colour colourless
_exptl_crystal_density_diffrn 1.121
_exptl_crystal_density_method 'not measured'
_exptl_crystal_description block
_exptl_crystal_F_000 632
_exptl_crystal_size_max 0.12
_exptl_crystal_size_mid 0.10
_exptl_crystal_size_min 0.08
_refine_diff_density_max 0.301
_refine_diff_density_min -0.164
_refine_ls_extinction_method none
_refine_ls_goodness_of_fit_ref 1.038
_refine_ls_hydrogen_treatment mixed
_refine_ls_matrix_type full
_refine_ls_number_parameters 196
_refine_ls_number_reflns 3169
_refine_ls_number_restraints 0
_refine_ls_restrained_S_all 1.038
_refine_ls_R_factor_all 0.1149
_refine_ls_R_factor_gt 0.0621
_refine_ls_shift/su_max 0.000
_refine_ls_shift/su_mean 0.000
_refine_ls_structure_factor_coef Fsqd
_refine_ls_weighting_details 'calc w=1/[\s^2^(Fo^2^)+(0.1119P)^2^+0.1542P] where P=(Fo^2^+2Fc^2^)/3'
_refine_ls_weighting_scheme calc
_refine_ls_wR_factor_gt 0.1805
_refine_ls_wR_factor_ref 0.2214
_reflns_number_gt 1612
_reflns_number_total 3169
_reflns_threshold_expression I>2\s(I)
_cod_data_source_file bi2379.cif
_cod_data_source_block I
_cod_original_sg_symbol_H-M 'P 21/c'
_cod_database_code 2222564
_cod_database_fobs_code 2222564

loop_
_symmetry_equiv_pos_as_xyz
'x, y, z'
'-x, y+1/2, -z+1/2'
'-x, -y, -z'
'x, -y-1/2, z-1/2'

loop_
_atom_site_type_symbol
_atom_site_label
_atom_site_fract_x
_atom_site_fract_y
_atom_site_fract_z
_atom_site_U_iso_or_equiv
_atom_site_adp_type
_atom_site_calc_flag
_atom_site_refinement_flags
_atom_site_occupancy
_atom_site_disorder_assembly
_atom_site_disorder_group
O O1 0.8685(2) 0.3309(2) 0.44186(12) 0.1051(8) Uani d . 1 . .
O O2 0.6509(2) 0.3015(2) 0.39278(11) 0.0938(7) Uani d . 1 . .
O O3 0.3317(2) 0.8767(3) 0.44890(13) 0.1092(8) Uani d . 1 . .
O O4 0.29283(19) 0.6651(2) 0.39827(11) 0.0944(7) Uani d . 1 . .
N N1 0.8560(3) 0.8512(4) 0.5269(2) 0.1380(15) Uani d . 1 . .
H H1A 0.933(6) 0.815(7) 0.540(3) 0.207 Uiso d . 1 . .
H H1B 0.831(6) 0.926(6) 0.546(3) 0.207 Uiso d . 1 . .
C C1 0.7518(3) 0.3783(3) 0.42708(14) 0.0759(8) Uani d . 1 . .
C C2 0.7015(2) 0.5250(3) 0.44442(12) 0.0674(7) Uani d . 1 . .
C C3 0.7986(3) 0.6180(3) 0.47724(14) 0.0768(8) Uani d . 1 . .
H H3A 0.8917 0.5868 0.4872 0.092 Uiso calc R 1 . .
C C4 0.7598(3) 0.7572(3) 0.49558(15) 0.0856(9) Uani d . 1 . .
C C5 0.6193(3) 0.8002(3) 0.47979(15) 0.0808(8) Uani d . 1 . .
H H5A 0.5905 0.8928 0.4919 0.097 Uiso calc R 1 . .
C C6 0.5223(3) 0.7080(3) 0.44666(13) 0.0681(7) Uani d . 1 . .
C C7 0.5629(3) 0.5693(3) 0.42860(12) 0.0675(7) Uani d . 1 . .
H H7A 0.4977 0.5068 0.4062 0.081 Uiso calc R 1 . .
C C8 0.3749(3) 0.7609(3) 0.43193(15) 0.0784(8) Uani d . 1 . .
C C9 0.1463(3) 0.7056(4) 0.38233(19) 0.1024(10) Uani d . 1 . .
H H9A 0.1406 0.7901 0.3533 0.123 Uiso calc R 1 . .
H H9B 0.1017 0.7296 0.4226 0.123 Uiso calc R 1 . .
C C10 0.0741(4) 0.5806(5) 0.3489(3) 0.1371(16) Uani d . 1 . .
H H10A 0.0657 0.5054 0.3822 0.165 Uiso calc R 1 . .
H H10B -0.0218 0.6115 0.3344 0.165 Uiso calc R 1 . .
C C11 0.1293(6) 0.5169(9) 0.2960(4) 0.220(3) Uani d . 1 . .
H H11A 0.2257 0.4870 0.3101 0.265 Uiso calc R 1 . .
H H11B 0.1358 0.5912 0.2621 0.265 Uiso calc R 1 . .
C C12 0.0559(7) 0.3906(9) 0.2644(5) 0.300(6) Uani d . 1 . .
H H12A 0.1046 0.3602 0.2267 0.450 Uiso calc R 1 . .
H H12B -0.0401 0.4170 0.2499 0.450 Uiso calc R 1 . .
H H12C 0.0553 0.3119 0.2958 0.450 Uiso calc R 1 . .
C C13 0.6881(4) 0.1552(3) 0.3734(2) 0.1112(11) Uani d . 1 . .
H H13A 0.7234 0.0992 0.4121 0.133 Uiso calc R 1 . .
H H13B 0.7614 0.1584 0.3424 0.133 Uiso calc R 1 . .
C C14 0.5572(5) 0.0874(4) 0.3415(3) 0.1471(16) Uani d . 1 . .
H H14A 0.5822 -0.0100 0.3277 0.177 Uiso calc R 1 . .
H H14B 0.4913 0.0762 0.3757 0.177 Uiso calc R 1 . .
C C15 0.4815(6) 0.1559(6) 0.2858(3) 0.175(2) Uani d . 1 . .
H H15A 0.5447 0.1639 0.2504 0.210 Uiso calc R 1 . .
H H15B 0.4570 0.2542 0.2986 0.210 Uiso calc R 1 . .
C C16 0.3471(6) 0.0794(7) 0.2586(3) 0.205(3) Uani d . 1 . .
H H16A 0.3044 0.1331 0.2212 0.307 Uiso calc R 1 . .
H H16B 0.2817 0.0740 0.2926 0.307 Uiso calc R 1 . .
H H16C 0.3698 -0.0173 0.2447 0.307 Uiso calc R 1 . .

loop_
_atom_site_aniso_label
_atom_site_aniso_U_11
_atom_site_aniso_U_22
_atom_site_aniso_U_33
_atom_site_aniso_U_12
_atom_site_aniso_U_13
_atom_site_aniso_U_23
O1 0.0690(13) 0.0819(14) 0.160(2) 0.0183(10) -0.0158(13) -0.0206(13)
O2 0.0795(13) 0.0724(13) 0.1264(16) 0.0090(10) -0.0112(11) -0.0208(11)
O3 0.0665(12) 0.0882(15) 0.169(2) 0.0181(11) -0.0143(12) -0.0307(14)
O4 0.0608(11) 0.0900(14) 0.1280(17) 0.0102(10) -0.0193(10) -0.0165(12)
N1 0.0748(18) 0.093(2) 0.237(4) 0.0125(15) -0.046(2) -0.060(2)
C1 0.0668(17) 0.0684(17) 0.0917(19) 0.0034(14) 0.0007(14) -0.0048(14)
C2 0.0591(14) 0.0654(15) 0.0775(16) 0.0036(12) 0.0031(12) 0.0013(12)
C3 0.0570(14) 0.0715(18) 0.0993(19) 0.0082(12) -0.0090(13) -0.0062(14)
C4 0.0631(16) 0.0731(19) 0.117(2) 0.0039(14) -0.0137(15) -0.0129(16)
C5 0.0621(16) 0.0667(16) 0.111(2) 0.0084(13) -0.0059(14) -0.0116(15)
C6 0.0563(14) 0.0651(16) 0.0821(17) 0.0020(12) -0.0004(12) 0.0021(13)
C7 0.0604(15) 0.0667(16) 0.0747(16) 0.0012(12) 0.0006(12) 0.0007(12)
C8 0.0611(15) 0.0721(19) 0.100(2) 0.0036(14) -0.0054(14) -0.0018(15)
C9 0.0600(17) 0.119(3) 0.123(2) 0.0091(17) -0.0191(16) -0.007(2)
C10 0.080(2) 0.156(4) 0.168(4) 0.000(2) -0.030(2) -0.036(3)
C11 0.127(4) 0.280(8) 0.248(7) -0.001(5) -0.022(4) -0.138(7)
C12 0.173(6) 0.301(10) 0.410(13) -0.007(5) -0.074(6) -0.230(10)
C13 0.114(3) 0.073(2) 0.143(3) 0.0126(18) -0.009(2) -0.0249(19)
C14 0.155(4) 0.088(3) 0.190(4) 0.007(2) -0.038(3) -0.042(3)
C15 0.168(4) 0.148(4) 0.197(5) 0.010(3) -0.052(4) -0.041(4)
C16 0.140(4) 0.228(6) 0.235(6) -0.002(4) -0.053(4) -0.094(5)

loop_
_atom_type_symbol
_atom_type_description
_atom_type_scat_dispersion_real
_atom_type_scat_dispersion_imag
_atom_type_scat_source
C C 0.0033 0.0016 'International Tables Vol C Tables 4.2.6.8 and 6.1.1.4'
H H 0.0000 0.0000 'International Tables Vol C Tables 4.2.6.8 and 6.1.1.4'
N N 0.0061 0.0033 'International Tables Vol C Tables 4.2.6.8 and 6.1.1.4'
O O 0.0106 0.0060 'International Tables Vol C Tables 4.2.6.8 and 6.1.1.4'

loop_
_geom_angle_atom_site_label_1
_geom_angle_atom_site_label_2
_geom_angle_atom_site_label_3
_geom_angle_site_symmetry_1
_geom_angle_site_symmetry_3
_geom_angle
_geom_angle_publ_flag
C1 O2 C13 . . 116.8(2) ?
C8 O4 C9 . . 117.0(2) ?
C4 N1 H1A . . 116(4) ?
C4 N1 H1B . . 122(4) ?
H1A N1 H1B . . 117(5) ?
O1 C1 O2 . . 122.8(2) ?
O1 C1 C2 . . 125.3(3) ?
O2 C1 C2 . . 112.0(2) ?
C3 C2 C7 . . 120.6(2) ?
C3 C2 C1 . . 117.5(2) ?
C7 C2 C1 . . 121.9(2) ?
C2 C3 C4 . . 121.1(2) ?
C2 C3 H3A . . 119.4 ?
C4 C3 H3A . . 119.4 ?
N1 C4 C3 . . 121.5(2) ?
N1 C4 C5 . . 120.7(3) ?
C3 C4 C5 . . 117.8(2) ?
C6 C5 C4 . . 121.3(3) ?
C6 C5 H5A . . 119.4 ?
C4 C5 H5A . . 119.4 ?
C5 C6 C7 . . 120.2(2) ?
C5 C6 C8 . . 118.2(2) ?
C7 C6 C8 . . 121.5(2) ?
C2 C7 C6 . . 119.0(2) ?
C2 C7 H7A . . 120.5 ?
C6 C7 H7A . . 120.5 ?
O3 C8 O4 . . 122.5(2) ?
O3 C8 C6 . . 124.7(3) ?
O4 C8 C6 . . 112.8(3) ?
O4 C9 C10 . . 107.6(3) ?
O4 C9 H9A . . 110.2 ?
C10 C9 H9A . . 110.2 ?
O4 C9 H9B . . 110.2 ?
C10 C9 H9B . . 110.2 ?
H9A C9 H9B . . 108.5 ?
C11 C10 C9 . . 120.2(4) ?
C11 C10 H10A . . 107.3 ?
C9 C10 H10A . . 107.3 ?
C11 C10 H10B . . 107.3 ?
C9 C10 H10B . . 107.3 ?
H10A C10 H10B . . 106.9 ?
C10 C11 C12 . . 118.9(7) ?
C10 C11 H11A . . 107.6 ?
C12 C11 H11A . . 107.6 ?
C10 C11 H11B . . 107.6 ?
C12 C11 H11B . . 107.6 ?
H11A C11 H11B . . 107.0 ?
C11 C12 H12A . . 109.5 ?
C11 C12 H12B . . 109.5 ?
H12A C12 H12B . . 109.5 ?
C11 C12 H12C . . 109.5 ?
H12A C12 H12C . . 109.5 ?
H12B C12 H12C . . 109.5 ?
O2 C13 C14 . . 107.1(3) ?
O2 C13 H13A . . 110.3 ?
C14 C13 H13A . . 110.3 ?
O2 C13 H13B . . 110.3 ?
C14 C13 H13B . . 110.3 ?
H13A C13 H13B . . 108.6 ?
C15 C14 C13 . . 120.2(5) ?
C15 C14 H14A . . 107.3 ?
C13 C14 H14A . . 107.3 ?
C15 C14 H14B . . 107.3 ?
C13 C14 H14B . . 107.3 ?
H14A C14 H14B . . 106.9 ?
C14 C15 C16 . . 115.7(5) ?
C14 C15 H15A . . 108.4 ?
C16 C15 H15A . . 108.4 ?
C14 C15 H15B . . 108.4 ?
C16 C15 H15B . . 108.4 ?
H15A C15 H15B . . 107.4 ?
C15 C16 H16A . . 109.5 ?
C15 C16 H16B . . 109.5 ?
H16A C16 H16B . . 109.5 ?
C15 C16 H16C . . 109.5 ?
H16A C16 H16C . . 109.5 ?
H16B C16 H16C . . 109.5 ?

loop_
_geom_bond_atom_site_label_1
_geom_bond_atom_site_label_2
_geom_bond_site_symmetry_2
_geom_bond_distance
_geom_bond_publ_flag
O1 C1 . 1.198(3) ?
O2 C1 . 1.331(3) ?
O2 C13 . 1.448(4) ?
O3 C8 . 1.197(3) ?
O4 C8 . 1.321(3) ?
O4 C9 . 1.442(3) ?
N1 C4 . 1.368(4) ?
N1 H1A . 0.83(5) ?
N1 H1B . 0.83(6) ?
C1 C2 . 1.478(4) ?
C2 C3 . 1.380(4) ?
C2 C7 . 1.382(3) ?
C3 C4 . 1.385(4) ?
C3 H3A . 0.930 ?
C4 C5 . 1.395(4) ?
C5 C6 . 1.377(4) ?
C5 H5A . 0.930 ?
C6 C7 . 1.385(3) ?
C6 C8 . 1.480(4) ?
C7 H7A . 0.930 ?
C9 C10 . 1.468(5) ?
C9 H9A . 0.970 ?
C9 H9B . 0.970 ?
C10 C11 . 1.357(6) ?
C10 H10A . 0.970 ?
C10 H10B . 0.970 ?
C11 C12 . 1.468(8) ?
C11 H11A . 0.970 ?
C11 H11B . 0.970 ?
C12 H12A . 0.960 ?
C12 H12B . 0.960 ?
C12 H12C . 0.960 ?
C13 C14 . 1.481(5) ?
C13 H13A . 0.970 ?
C13 H13B . 0.970 ?
C14 C15 . 1.426(7) ?
C14 H14A . 0.970 ?
C14 H14B . 0.970 ?
C15 C16 . 1.513(7) ?
C15 H15A . 0.970 ?
C15 H15B . 0.970 ?
C16 H16A . 0.960 ?
C16 H16B . 0.960 ?
C16 H16C . 0.960 ?

loop_
_geom_hbond_atom_site_label_D
_geom_hbond_atom_site_label_H
_geom_hbond_atom_site_label_A
_geom_hbond_site_symmetry_A
_geom_hbond_distance_DH
_geom_hbond_distance_HA
_geom_hbond_distance_DA
_geom_hbond_angle_DHA
N1 H1A O1 3_766 0.83(5) 2.30(6) 3.110(4) 165(6)
N1 H1B O3 3_676 0.83(6) 2.38(6) 3.120(4) 149(5)

loop_
_geom_torsion_atom_site_label_1
_geom_torsion_atom_site_label_2
_geom_torsion_atom_site_label_3
_geom_torsion_atom_site_label_4
_geom_torsion_site_symmetry_1
_geom_torsion_site_symmetry_2
_geom_torsion_site_symmetry_3
_geom_torsion_site_symmetry_4
_geom_torsion
_geom_torsion_publ_flag
C13 O2 C1 O1 . . . . -0.1(5) ?
C13 O2 C1 C2 . . . . -179.6(3) ?
O1 C1 C2 C3 . . . . 3.6(4) ?
O2 C1 C2 C3 . . . . -176.9(2) ?
O1 C1 C2 C7 . . . . -176.5(3) ?
O2 C1 C2 C7 . . . . 3.0(4) ?
C7 C2 C3 C4 . . . . 0.5(4) ?
C1 C2 C3 C4 . . . . -179.6(3) ?
C2 C3 C4 N1 . . . . -178.7(3) ?
C2 C3 C4 C5 . . . . 0.0(4) ?
N1 C4 C5 C6 . . . . 178.2(3) ?
C3 C4 C5 C6 . . . . -0.4(5) ?
C4 C5 C6 C7 . . . . 0.4(4) ?
C4 C5 C6 C8 . . . . 179.6(3) ?
C3 C2 C7 C6 . . . . -0.5(4) ?
C1 C2 C7 C6 . . . . 179.6(2) ?
C5 C6 C7 C2 . . . . 0.1(4) ?
C8 C6 C7 C2 . . . . -179.1(2) ?
C9 O4 C8 O3 . . . . 0.0(4) ?
C9 O4 C8 C6 . . . . 179.1(2) ?
C5 C6 C8 O3 . . . . -2.9(5) ?
C7 C6 C8 O3 . . . . 176.4(3) ?
C5 C6 C8 O4 . . . . 178.0(2) ?
C7 C6 C8 O4 . . . . -2.7(4) ?
C8 O4 C9 C10 . . . . -176.6(3) ?
O4 C9 C10 C11 . . . . -51.7(6) ?
C9 C10 C11 C12 . . . . 179.0(7) ?
C1 O2 C13 C14 . . . . 175.1(3) ?
O2 C13 C14 C15 . . . . 56.2(6) ?
C13 C14 C15 C16 . . . . -178.3(4) ?

loop_
_cod_related_entry_id
_cod_related_entry_database
_cod_related_entry_code
1 ChemSpider 9912636
